data_7714909
loop_
_publ_author_name
'Pavun, Anna'
'Niess, Raffael'
'Scheibel, Lucas A.'
'Seidl, Michael'
'Hohloch, Stephan'

_publ_section_title
;
 A mesoionic carbene stabilized nickel(II) hydroxide complex: a facile
 precursor for C-H activation chemistry.
;
_journal_issue 6
_journal_name_full 'Dalton transactions (Cambridge, England : 2003)'
_journal_page_first 2749
_journal_page_last 2761
_journal_paper_doi 10.1039/d3dt03746k
_journal_volume 53
_journal_year 2024
_chemical_formula_moiety 'C51 H53 N7 Ni S, 2(C7 H8)'
_chemical_formula_sum 'C65 H69 N7 Ni S'
_chemical_formula_weight 1039.04
_space_group_crystal_system monoclinic
_space_group_IT_number 14
_space_group_name_Hall '-P 2ybc'
_space_group_name_H-M_alt 'P 1 21/c 1'
_atom_sites_solution_hydrogens geom
_atom_sites_solution_primary dual
_audit_creation_date 2023-04-12
_audit_creation_method
;
Olex2 1.5-alpha
(compiled 2023.03.06 svn.rbb2c1857 for OlexSys, GUI svn.r6748)
;
_audit_update_record
;
2023-09-12 deposited with the CCDC.	2024-01-04 downloaded from the CCDC.
;
_cell_angle_alpha 90
_cell_angle_beta 103.02(12)
_cell_angle_gamma 90
_cell_formula_units_Z 4
_cell_length_a 15.78(5)
_cell_length_b 17.42(5)
_cell_length_c 20.19(6)
_cell_measurement_reflns_used 7964
_cell_measurement_temperature 173.00
_cell_measurement_theta_max 23.38
_cell_measurement_theta_min 2.37
_cell_volume 5407(3)
_computing_cell_refinement 'SAINT V8.40A (Bruker, 2019)'
_computing_data_reduction 'SAINT V8.40A (Bruker, 2019)'
_computing_molecular_graphics 'Olex2 1.5-alpha (Dolomanov et al., 2009)'
_computing_publication_material 'Olex2 1.5-alpha (Dolomanov et al., 2009)'
_computing_structure_refinement 'XL  (Sheldrick, 2008)'
_computing_structure_solution 'XT  (Sheldrick, 2015)'
_diffrn_ambient_temperature 173.00
_diffrn_measured_fraction_theta_full 0.995
_diffrn_measured_fraction_theta_max 0.995
_diffrn_measurement_device_type 'Bruker APEX-II CCD'
_diffrn_measurement_method '\f and \w scans'
_diffrn_radiation_type MoK\a
_diffrn_radiation_wavelength 0.71073
_diffrn_reflns_av_unetI/netI 0.1132
_diffrn_reflns_Laue_measured_fraction_full 0.995
_diffrn_reflns_Laue_measured_fraction_max 0.995
_diffrn_reflns_limit_h_max 18
_diffrn_reflns_limit_h_min -18
_diffrn_reflns_limit_k_max 20
_diffrn_reflns_limit_k_min 0
_diffrn_reflns_limit_l_max 24
_diffrn_reflns_limit_l_min 0
_diffrn_reflns_number 9661
_diffrn_reflns_point_group_measured_fraction_full 0.995
_diffrn_reflns_point_group_measured_fraction_max 0.995
_diffrn_reflns_theta_full 25.182
_diffrn_reflns_theta_max 25.182
_diffrn_reflns_theta_min 1.891
_diffrn_source_current 1.0
_diffrn_source_power 0.05
_diffrn_source_voltage 50.0
_diffrn_standards_number 0
_exptl_absorpt_coefficient_mu 0.446
_exptl_absorpt_correction_T_max 0.745
_exptl_absorpt_correction_T_min 0.693
_exptl_absorpt_correction_type multi-scan
_exptl_absorpt_process_details
;
 TWINABS-2012/1 (Bruker,2012) was used for absorption correction.
 
For component 1:
 wR2(int) was 0.1097 before and 0.0649 after correction.
 
For component 2:
 wR2(int) was 0.1080 before and 0.0689 after correction.
 The Ratio of minimum to maximum transmission is 0.93.

Final HKLF 4 output contains 152352 reflections, Rint = 0.1968
 (25941 with I > 3sig(I), Rint = 0.0575)
;
_exptl_crystal_colour black
_exptl_crystal_colour_primary black
_exptl_crystal_density_diffrn 1.276
_exptl_crystal_description block
_exptl_crystal_F_000 2208
_exptl_crystal_size_max 0.1
_exptl_crystal_size_mid 0.04
_exptl_crystal_size_min 0.02
_refine_diff_density_max 0.878
_refine_diff_density_min -0.549
_refine_diff_density_rms 0.125
_refine_ls_extinction_method none
_refine_ls_goodness_of_fit_ref 1.169
_refine_ls_hydrogen_treatment constr
_refine_ls_matrix_type full
_refine_ls_number_parameters 706
_refine_ls_number_reflns 9661
_refine_ls_number_restraints 82
_refine_ls_restrained_S_all 1.165
_refine_ls_R_factor_all 0.1625
_refine_ls_R_factor_gt 0.1073
_refine_ls_shift/su_max 0.000
_refine_ls_shift/su_mean 0.000
_refine_ls_structure_factor_coef Fsqd
_refine_ls_weighting_details 'w=1/[\s^2^(Fo^2^)+45.9682P] where P=(Fo^2^+2Fc^2^)/3'
_refine_ls_weighting_scheme calc
_refine_ls_wR_factor_gt 0.2033
_refine_ls_wR_factor_ref 0.2301
_reflns_Friedel_coverage 0.000
_reflns_number_gt 7424
_reflns_number_total 9661
_reflns_threshold_expression 'I > 2\s(I)'
_cod_data_source_file d3dt03746k2.cif
_cod_data_source_block test4_a
_cod_depositor_comments 'Adding full bibliography for 7714908--7714920.cif.'
_cod_original_cell_volume 5408(28)
_cod_database_code 7714909
_shelx_shelxl_version_number 2018/3
_shelx_space_group_comment
;
The symmetry employed for this shelxl refinement is uniquely defined
by the following loop, which should always be used as a source of
symmetry information in preference to the above space-group names.
They are only intended as comments.
;
_shelx_estimated_absorpt_t_max 0.991
_shelx_estimated_absorpt_t_min 0.957
_olex2_refinement_description
;
1. Twinned data refinement
 Scales: 0.5662(19)
 0.4338(19)
2. Fixed Uiso
 At 1.2 times of:
  All C(H) groups, All C(H,H) groups
 At 1.5 times of:
  All C(H,H,H) groups
3. Restrained distances
 C100-C105
 1.39 with sigma of 0.01
 C100-C101 \\sim C102-C103 \\sim C104-C105
 with sigma of 0.02
4. Uiso/Uaniso restraints and constraints
Uanis(C106) \\sim Ueq, Uanis(C100) \\sim Ueq, Uanis(C105) \\sim Ueq,
Uanis(C104) \\sim Ueq, Uanis(C103) \\sim Ueq, Uanis(C102) \\sim Ueq,
Uanis(C101) \\sim Ueq: with sigma of 0.001 and sigma for terminal atoms of 0.002
Uanis(C28A) \\sim Ueq, Uanis(C28) \\sim Ueq, Uanis(C26A) \\sim Ueq, Uanis(C26)
\\sim Ueq, Uanis(C27A) \\sim Ueq, Uanis(C27) \\sim Ueq: with sigma of 0.001 and
sigma for terminal atoms of 0.002
5. Others
 Fixed Sof: C28(0.67) H28A(0.67) H28B(0.67) H28C(0.67) C26(0.67) H26A(0.67)
 H26B(0.67) H26C(0.67) C27(0.67) H27A(0.67) H27B(0.67) H27C(0.67) C26A(0.33)
 H26D(0.33) H26E(0.33) H26F(0.33) C28A(0.33) H28D(0.33) H28E(0.33) H28F(0.33)
 C27A(0.33) H27D(0.33) H27E(0.33) H27F(0.33)
6.a Secondary CH2 refined with riding coordinates:
 C12(H12A,H12B), C7(H7A,H7B), C9(H9A,H9B), C6(H6A,H6B), C5(H5A,H5B), C10(H10A,
 H10B), C8(H8A,H8B), C11(H11A,H11B)
6.b Aromatic/amide H refined with riding coordinates:
 C51(H51), C49(H49), C48(H48), C52(H52), C58(H58), C50(H50), C46(H46),
 C22(H22), C20(H20), C15(H15), C54(H54), C17(H17), C55(H55), C42(H42), C57(H57),
  C44(H44), C56(H56), C201(H201), C45(H45), C204(H204), C43(H43), C203(H203),
 C205(H205), C202(H202), C103(H103), C102(H102), C105(H105), C101(H101),
 C104(H104)
6.c Idealised Me refined as rotating group:
 C31(H31A,H31B,H31C), C30(H30A,H30B,H30C), C32(H32A,H32B,H32C), C206(H20A,H20B,
 H20C), C106(H10C,H10D,H10E), C28(H28A,H28B,H28C), C26(H26A,H26B,H26C),
 C27(H27A,H27B,H27C), C26A(H26D,H26E,H26F), C28A(H28D,H28E,H28F), C27A(H27D,
 H27E,H27F)
;
_olex2_submission_special_instructions 'No special instructions were received'

loop_
_space_group_symop_operation_xyz
'x, y, z'
'-x, y+1/2, -z+1/2'
'-x, -y, -z'
'x, -y-1/2, z-1/2'

loop_
_atom_site_label
_atom_site_type_symbol
_atom_site_fract_x
_atom_site_fract_y
_atom_site_fract_z
_atom_site_U_iso_or_equiv
_atom_site_adp_type
_atom_site_occupancy
_atom_site_site_symmetry_order
_atom_site_calc_flag
_atom_site_refinement_flags_posn
_atom_site_refinement_flags_adp
_atom_site_refinement_flags_occupancy
_atom_site_disorder_assembly
_atom_site_disorder_group
Ni1 Ni 0.43229(8) 0.36950(6) 0.63409(6) 0.0236(2) Uani 1 1 d . . . . .
S1 S 0.55419(14) 0.37813(12) 0.71605(11) 0.0260(5) Uani 1 1 d . . . . .
N5 N 0.4625(5) 0.1437(4) 0.5900(4) 0.0283(18) Uani 1 1 d . . . . .
N10 N 0.3104(4) 0.3716(4) 0.6002(3) 0.0247(16) Uani 1 1 d . . . . .
C51 C 0.4151(7) 0.1423(5) 0.7571(5) 0.041(3) Uani 1 1 d . . . . .
H51 H 0.357841 0.121854 0.749028 0.049 Uiso 1 1 calc R U . . .
N4 N 0.3897(5) 0.5928(4) 0.5682(4) 0.0285(18) Uani 1 1 d . . . . .
N2 N 0.3723(5) 0.5257(4) 0.5951(4) 0.0235(16) Uani 1 1 d . . . . .
N3 N 0.3773(5) 0.1414(4) 0.5867(4) 0.0307(18) Uani 1 1 d . . . . .
N6 N 0.4735(5) 0.5864(4) 0.5699(4) 0.0243(16) Uani 1 1 d . . . . .
N1 N 0.3618(5) 0.2141(4) 0.6050(3) 0.0261(16) Uani 1 1 d . . . . .
C2 C 0.4400(6) 0.4756(5) 0.6130(4) 0.0245(18) Uani 1 1 d . . . . .
C12 C 0.5160(7) 0.6459(5) 0.5391(5) 0.034(2) Uani 1 1 d . . . . .
H12A H 0.493786 0.696821 0.548791 0.041 Uiso 1 1 calc R U . . .
H12B H 0.502763 0.638744 0.489148 0.041 Uiso 1 1 calc R U . . .
C49 C 0.5661(8) 0.1267(5) 0.7648(4) 0.040(2) Uani 1 1 d . . . . .
H49 H 0.614174 0.094710 0.762742 0.048 Uiso 1 1 calc R U . . .
C48 C 0.5781(7) 0.2034(5) 0.7766(4) 0.032(2) Uani 1 1 d . . . . .
H48 H 0.634789 0.224219 0.781667 0.038 Uiso 1 1 calc R U . A 1
C1 C 0.4340(6) 0.2613(4) 0.6202(4) 0.0227(17) Uani 1 1 d . . . . .
C13 C 0.2566(6) 0.3105(5) 0.6020(5) 0.029(2) Uani 1 1 d . . . . .
C24 C 0.2610(5) 0.4348(5) 0.6001(4) 0.0248(18) Uani 1 1 d . . . . .
C53 C 0.4485(6) 0.3741(5) 0.8144(4) 0.028(2) Uani 1 1 d . . . . .
C47 C 0.5104(6) 0.2517(5) 0.7816(4) 0.0271(19) Uani 1 1 d . . . . .
C14 C 0.2757(6) 0.2339(5) 0.6055(4) 0.029(2) Uani 1 1 d . . . . .
C52 C 0.4276(6) 0.2201(5) 0.7702(4) 0.0270(19) Uani 1 1 d . . . . .
H52 H 0.379134 0.252004 0.771493 0.032 Uiso 1 1 calc R U . . .
C58 C 0.4312(8) 0.3550(5) 0.8766(4) 0.036(2) Uani 1 1 d . . . . .
H58 H 0.469622 0.321515 0.906188 0.043 Uiso 1 1 calc R U . . .
C7 C 0.6422(6) 0.1502(5) 0.6076(5) 0.038(2) Uani 1 1 d . . . . .
H7A H 0.655006 0.125635 0.653004 0.046 Uiso 1 1 calc R U . . .
H7B H 0.698199 0.161209 0.595225 0.046 Uiso 1 1 calc R U . . .
C50 C 0.4819(7) 0.0949(6) 0.7555(5) 0.040(3) Uani 1 1 d . . . . .
H50 H 0.472713 0.041377 0.748306 0.048 Uiso 1 1 calc R U . . .
C3 C 0.4986(6) 0.2123(5) 0.6091(4) 0.0260(19) Uani 1 1 d . . . . .
C41 C 0.6082(6) 0.3537(5) 0.8528(5) 0.031(2) Uani 1 1 d . . . . .
C19 C 0.1730(6) 0.4192(5) 0.6015(4) 0.028(2) Uani 1 1 d . . . . .
C23 C 0.2854(6) 0.5108(5) 0.5997(5) 0.031(2) Uani 1 1 d . . . . .
C46 C 0.6478(6) 0.2986(5) 0.8986(5) 0.032(2) Uani 1 1 d . . . . .
H46 H 0.627409 0.247101 0.894630 0.038 Uiso 1 1 calc R U . . .
C21 C 0.1421(6) 0.5529(6) 0.6061(5) 0.036(2) Uani 1 1 d . . . . .
C16 C 0.1263(7) 0.2037(7) 0.6076(5) 0.045(3) Uani 1 1 d . . . . .
C9 C 0.5892(6) 0.0959(5) 0.5560(5) 0.039(2) Uani 1 1 d . . . . .
H9A H 0.623784 0.049158 0.553066 0.046 Uiso 1 1 calc R U . . .
H9B H 0.576289 0.120861 0.510785 0.046 Uiso 1 1 calc R U . . .
C22 C 0.2259(6) 0.5691(5) 0.6035(5) 0.033(2) Uani 1 1 d . . . . .
H22 H 0.244134 0.621121 0.604229 0.040 Uiso 1 1 calc R U . . .
C20 C 0.1163(6) 0.4765(6) 0.6054(5) 0.036(2) Uani 1 1 d . . . . .
H20 H 0.058378 0.464420 0.607751 0.043 Uiso 1 1 calc R U . . .
C15 C 0.2121(6) 0.1812(6) 0.6085(5) 0.035(2) Uani 1 1 d . . . . .
H15 H 0.226358 0.128185 0.611395 0.042 Uiso 1 1 calc R U . . .
C40 C 0.5277(6) 0.3362(5) 0.7942(5) 0.030(2) Uani 1 1 d . . . . .
C4 C 0.5082(6) 0.5192(5) 0.5964(4) 0.0222(18) Uani 1 1 d . . . . .
C6 C 0.6037(6) 0.5066(5) 0.6064(5) 0.032(2) Uani 1 1 d . . . . .
H6A H 0.614353 0.453123 0.593877 0.038 Uiso 1 1 calc R U . . .
H6B H 0.631737 0.513736 0.655021 0.038 Uiso 1 1 calc R U . . .
C18 C 0.1713(6) 0.3352(6) 0.6033(4) 0.032(2) Uani 1 1 d . . . . .
C54 C 0.3920(6) 0.4240(5) 0.7736(5) 0.034(2) Uani 1 1 d . . . . .
H54 H 0.403646 0.439818 0.731519 0.041 Uiso 1 1 calc R U . . .
C17 C 0.1056(7) 0.2818(6) 0.6056(5) 0.038(2) Uani 1 1 d . . . . .
H17 H 0.048233 0.298316 0.605700 0.045 Uiso 1 1 calc R U . . .
C5 C 0.5936(6) 0.2245(5) 0.6105(5) 0.031(2) Uani 1 1 d . . . . .
H5A H 0.620980 0.252388 0.652579 0.038 Uiso 1 1 calc R U . . .
H5B H 0.598703 0.257002 0.571379 0.038 Uiso 1 1 calc R U . . .
C55 C 0.3186(6) 0.4516(6) 0.7926(5) 0.036(2) Uani 1 1 d . . . . .
H55 H 0.279409 0.484152 0.762539 0.043 Uiso 1 1 calc R U . . .
C10 C 0.6126(7) 0.6427(5) 0.5666(5) 0.034(2) Uani 1 1 d . . . . .
H10A H 0.626889 0.661333 0.614082 0.041 Uiso 1 1 calc R U . . .
H10B H 0.642026 0.676470 0.539277 0.041 Uiso 1 1 calc R U . . .
C8 C 0.6448(6) 0.5613(6) 0.5640(5) 0.035(2) Uani 1 1 d . . . . .
H8A H 0.708784 0.560403 0.580929 0.042 Uiso 1 1 calc R U . . .
H8B H 0.631526 0.543474 0.516264 0.042 Uiso 1 1 calc R U . . .
C42 C 0.6363(7) 0.4290(6) 0.8629(5) 0.043(3) Uani 1 1 d . . . . .
H42 H 0.607684 0.468227 0.833486 0.052 Uiso 1 1 calc R U . . .
C57 C 0.3601(6) 0.3833(6) 0.8965(5) 0.039(2) Uani 1 1 d . . . . .
H57 H 0.349932 0.369355 0.939486 0.047 Uiso 1 1 calc R U . . .
C44 C 0.7475(7) 0.3921(7) 0.9590(6) 0.050(3) Uani 1 1 d . . . . .
H44 H 0.796087 0.404844 0.994545 0.060 Uiso 1 1 calc R U . . .
C56 C 0.3021(7) 0.4326(6) 0.8541(5) 0.039(2) Uani 1 1 d . . . . .
H56 H 0.252508 0.452272 0.867678 0.047 Uiso 1 1 calc R U . . .
C201 C 0.1542(7) 0.2202(7) 0.2937(7) 0.057(3) Uani 1 1 d . . . . .
H201 H 0.162440 0.221979 0.248585 0.068 Uiso 1 1 calc R U . . .
C45 C 0.7175(7) 0.3192(6) 0.9500(5) 0.043(3) Uani 1 1 d . . . . .
H45 H 0.745504 0.280550 0.980402 0.052 Uiso 1 1 calc R U . . .
C11 C 0.5042(7) 0.0732(6) 0.5743(5) 0.039(2) Uani 1 1 d . . . . .
H11A H 0.466030 0.046191 0.535641 0.047 Uiso 1 1 calc R U . . .
H11B H 0.515672 0.038446 0.614098 0.047 Uiso 1 1 calc R U . . .
C29 C 0.0776(7) 0.6170(6) 0.6101(6) 0.044(3) Uani 1 1 d . . . . .
C200 C 0.1079(8) 0.1625(8) 0.3110(7) 0.060(3) Uani 1 1 d . . . . .
C25 C 0.0576(8) 0.1425(7) 0.6108(6) 0.053(3) Uani 1 1 d . . . . .
C100 C 0.8157(10) 0.3708(8) 0.6990(9) 0.082(4) Uani 1 1 d D U . B 1
C204 C 0.1345(9) 0.2134(9) 0.4225(6) 0.063(4) Uani 1 1 d . . . . .
H204 H 0.128211 0.210570 0.468134 0.075 Uiso 1 1 calc R U . . .
C43 C 0.7053(7) 0.4470(6) 0.9150(5) 0.042(3) Uani 1 1 d . . . . .
H43 H 0.724361 0.498799 0.920882 0.051 Uiso 1 1 calc R U . . .
C203 C 0.1805(8) 0.2732(8) 0.4055(7) 0.066(4) Uani 1 1 d . . . . .
H203 H 0.205355 0.311072 0.437903 0.079 Uiso 1 1 calc R U . . .
C205 C 0.0973(9) 0.1582(9) 0.3795(7) 0.070(4) Uani 1 1 d . . . . .
H205 H 0.065129 0.117877 0.393909 0.084 Uiso 1 1 calc R U . . .
C31 C 0.1155(10) 0.6984(7) 0.6054(8) 0.073(4) Uani 1 1 d . . . . .
H31A H 0.164959 0.706591 0.643961 0.110 Uiso 1 1 calc R U . . .
H31B H 0.070595 0.736929 0.606560 0.110 Uiso 1 1 calc R U . . .
H31C H 0.135011 0.703264 0.562842 0.110 Uiso 1 1 calc R U . . .
C202 C 0.1901(8) 0.2768(8) 0.3378(7) 0.068(4) Uani 1 1 d . . . . .
H202 H 0.221011 0.317941 0.323133 0.082 Uiso 1 1 calc R U . . .
C30 C -0.0012(8) 0.6089(8) 0.5505(7) 0.077(4) Uani 1 1 d . . . . .
H30A H 0.016943 0.617246 0.507683 0.116 Uiso 1 1 calc R U . . .
H30B H -0.045179 0.647103 0.554881 0.116 Uiso 1 1 calc R U . . .
H30C H -0.025742 0.557274 0.550651 0.116 Uiso 1 1 calc R U . . .
C32 C 0.0502(11) 0.6146(9) 0.6771(7) 0.091(5) Uani 1 1 d . . . . .
H32A H 0.022367 0.565194 0.681663 0.137 Uiso 1 1 calc R U . . .
H32B H 0.009006 0.656312 0.678595 0.137 Uiso 1 1 calc R U . . .
H32C H 0.101453 0.620759 0.714472 0.137 Uiso 1 1 calc R U . . .
C206 C 0.0675(9) 0.1010(9) 0.2622(8) 0.081(4) Uani 1 1 d . . . . .
H20A H 0.024573 0.124047 0.224742 0.122 Uiso 1 1 calc R U . . .
H20B H 0.038683 0.063422 0.285802 0.122 Uiso 1 1 calc R U . . .
H20C H 0.112700 0.075378 0.244084 0.122 Uiso 1 1 calc R U . . .
C103 C 0.8380(13) 0.4396(11) 0.5853(11) 0.113(6) Uani 1 1 d D U . B 1
H103 H 0.841699 0.462529 0.543351 0.136 Uiso 1 1 calc R U . B 1
C102 C 0.8221(12) 0.3650(11) 0.5845(11) 0.109(6) Uani 1 1 d D U . B 1
H102 H 0.818280 0.337225 0.543426 0.131 Uiso 1 1 calc R U . B 1
C105 C 0.8331(10) 0.4468(8) 0.6917(9) 0.089(5) Uani 1 1 d D U . B 1
H105 H 0.834044 0.477365 0.730784 0.107 Uiso 1 1 calc R U . B 1
C101 C 0.8109(14) 0.3257(14) 0.6426(11) 0.139(8) Uani 1 1 d D U . B 1
H101 H 0.800738 0.271992 0.642774 0.167 Uiso 1 1 calc R U . B 1
C104 C 0.8490(15) 0.4851(14) 0.6384(11) 0.141(8) Uani 1 1 d D U . B 1
H104 H 0.865879 0.537529 0.638840 0.169 Uiso 1 1 calc R U . B 1
C106 C 0.8057(18) 0.3497(16) 0.7659(15) 0.195(12) Uani 1 1 d . U . B 1
H10C H 0.830194 0.390149 0.798343 0.293 Uiso 1 1 calc R U . B 1
H10D H 0.836369 0.301331 0.779686 0.293 Uiso 1 1 calc R U . B 1
H10E H 0.743827 0.343312 0.765169 0.293 Uiso 1 1 calc R U . B 1
C28 C -0.0299(11) 0.1800(10) 0.6192(9) 0.055(4) Uani 0.67 1 d . U P C 1
H28A H -0.075509 0.140746 0.613028 0.082 Uiso 0.67 1 calc R U P C 1
H28B H -0.047074 0.220465 0.585110 0.082 Uiso 0.67 1 calc R U P C 1
H28C H -0.021788 0.202260 0.664819 0.082 Uiso 0.67 1 calc R U P C 1
C26 C 0.0882(13) 0.0961(12) 0.6765(11) 0.068(6) Uani 0.67 1 d . U P C 1
H26A H 0.093982 0.130333 0.715798 0.102 Uiso 0.67 1 calc R U P C 1
H26B H 0.144569 0.072435 0.676716 0.102 Uiso 0.67 1 calc R U P C 1
H26C H 0.045511 0.055938 0.678968 0.102 Uiso 0.67 1 calc R U P C 1
C27 C 0.0410(14) 0.0926(12) 0.5523(10) 0.069(5) Uani 0.67 1 d . U P C 1
H27A H -0.001571 0.053405 0.557514 0.103 Uiso 0.67 1 calc R U P C 1
H27B H 0.095320 0.067586 0.548363 0.103 Uiso 0.67 1 calc R U P C 1
H27C H 0.018094 0.122816 0.511254 0.103 Uiso 0.67 1 calc R U P C 1
C26A C 0.036(2) 0.137(2) 0.6725(18) 0.054(9) Uani 0.33 1 d . U P C 2
H26D H 0.005995 0.184358 0.681063 0.081 Uiso 0.33 1 calc R U P C 2
H26E H 0.088512 0.130362 0.708358 0.081 Uiso 0.33 1 calc R U P C 2
H26F H -0.002996 0.093196 0.672322 0.081 Uiso 0.33 1 calc R U P C 2
C28A C -0.016(3) 0.144(3) 0.546(2) 0.076(12) Uani 0.33 1 d . U P C 2
H28D H -0.055343 0.100019 0.546883 0.114 Uiso 0.33 1 calc R U P C 2
H28E H 0.008412 0.140108 0.505877 0.114 Uiso 0.33 1 calc R U P C 2
H28F H -0.049231 0.191654 0.544486 0.114 Uiso 0.33 1 calc R U P C 2
C27A C 0.091(2) 0.055(2) 0.5915(19) 0.051(9) Uani 0.33 1 d . U P C 2
H27D H 0.144721 0.041247 0.624177 0.076 Uiso 0.33 1 calc R U P C 2
H27E H 0.101632 0.055924 0.545570 0.076 Uiso 0.33 1 calc R U P C 2
H27F H 0.045852 0.016966 0.593606 0.076 Uiso 0.33 1 calc R U P C 2

loop_
_atom_site_aniso_label
_atom_site_aniso_U_11
_atom_site_aniso_U_22
_atom_site_aniso_U_33
_atom_site_aniso_U_23
_atom_site_aniso_U_13
_atom_site_aniso_U_12
Ni1 0.0264(5) 0.0196(5) 0.0245(5) 0.0010(5) 0.0053(5) 0.0000(5)
S1 0.0290(12) 0.0193(10) 0.0283(11) 0.0030(9) 0.0038(9) -0.0007(9)
N5 0.041(5) 0.026(4) 0.018(4) -0.001(3) 0.006(3) 0.008(3)
N10 0.022(3) 0.028(4) 0.024(4) 0.008(3) 0.004(3) 0.008(3)
C51 0.060(7) 0.030(5) 0.030(5) 0.013(4) 0.001(5) -0.008(5)
N4 0.038(5) 0.015(4) 0.031(4) 0.003(3) 0.005(4) 0.004(3)
N2 0.030(4) 0.013(3) 0.027(4) 0.000(3) 0.006(3) 0.004(3)
N3 0.044(5) 0.021(4) 0.024(4) 0.000(3) 0.002(4) 0.002(4)
N6 0.033(4) 0.016(4) 0.024(4) -0.004(3) 0.007(3) 0.005(3)
N1 0.036(4) 0.020(4) 0.021(4) -0.003(3) 0.004(3) -0.002(3)
C2 0.024(4) 0.032(4) 0.015(4) 0.001(3) -0.001(3) -0.001(4)
C12 0.053(6) 0.015(5) 0.039(6) 0.000(4) 0.019(5) -0.003(4)
C49 0.065(6) 0.028(5) 0.024(5) 0.001(4) 0.004(5) 0.009(5)
C48 0.050(6) 0.023(4) 0.022(4) -0.001(4) 0.008(4) -0.001(4)
C1 0.035(4) 0.015(4) 0.018(4) 0.006(3) 0.005(4) -0.002(4)
C13 0.033(5) 0.035(5) 0.018(4) 0.001(4) 0.003(4) -0.004(4)
C24 0.026(4) 0.031(5) 0.018(4) -0.001(4) 0.006(4) 0.004(4)
C53 0.039(5) 0.023(4) 0.024(4) 0.002(4) 0.010(4) 0.005(4)
C47 0.048(5) 0.020(4) 0.015(4) 0.003(3) 0.010(4) -0.001(4)
C14 0.032(5) 0.038(5) 0.014(4) 0.005(4) -0.002(4) -0.003(4)
C52 0.033(5) 0.027(4) 0.018(4) 0.001(3) 0.000(4) 0.001(4)
C58 0.054(6) 0.024(5) 0.029(5) 0.001(4) 0.006(5) 0.006(5)
C7 0.037(5) 0.033(5) 0.044(6) -0.006(5) 0.010(5) 0.005(4)
C50 0.074(8) 0.025(5) 0.021(5) -0.006(4) 0.008(5) -0.009(5)
C3 0.039(5) 0.021(4) 0.016(4) -0.002(4) 0.001(4) -0.003(4)
C41 0.037(5) 0.026(5) 0.030(5) -0.006(4) 0.009(4) -0.008(4)
C19 0.033(5) 0.029(5) 0.022(5) 0.004(4) 0.008(4) 0.005(4)
C23 0.025(4) 0.040(5) 0.025(5) 0.002(4) 0.001(4) -0.001(4)
C46 0.037(5) 0.024(5) 0.033(5) -0.001(4) 0.005(4) 0.004(4)
C21 0.038(6) 0.043(6) 0.029(5) 0.007(4) 0.008(4) 0.017(5)
C16 0.039(6) 0.074(8) 0.021(5) 0.004(5) 0.003(4) -0.015(6)
C9 0.051(7) 0.032(5) 0.033(5) -0.002(4) 0.008(5) 0.018(5)
C22 0.040(5) 0.031(5) 0.027(5) 0.001(4) 0.005(4) 0.007(4)
C20 0.028(5) 0.054(7) 0.026(5) 0.005(4) 0.008(4) 0.015(5)
C15 0.034(5) 0.034(5) 0.035(6) -0.001(4) 0.001(4) -0.012(4)
C40 0.031(5) 0.029(5) 0.031(5) 0.014(4) 0.009(4) 0.004(4)
C4 0.030(5) 0.020(4) 0.015(4) -0.003(3) 0.002(4) -0.001(4)
C6 0.040(6) 0.024(5) 0.034(5) -0.001(4) 0.012(4) 0.001(4)
C18 0.025(5) 0.042(5) 0.029(5) 0.003(4) 0.008(4) 0.000(4)
C54 0.040(5) 0.031(5) 0.033(5) -0.005(4) 0.012(4) -0.006(4)
C17 0.038(6) 0.041(6) 0.033(5) 0.003(4) 0.006(4) -0.002(5)
C5 0.035(5) 0.028(5) 0.029(5) -0.001(4) 0.003(4) 0.005(4)
C55 0.034(5) 0.035(5) 0.041(6) -0.005(5) 0.013(4) 0.005(4)
C10 0.041(6) 0.033(6) 0.029(5) 0.006(4) 0.011(4) -0.010(4)
C8 0.036(5) 0.043(6) 0.030(5) 0.004(4) 0.016(4) -0.009(5)
C42 0.049(6) 0.027(5) 0.047(7) 0.007(5) -0.001(5) -0.002(5)
C57 0.038(5) 0.058(7) 0.026(5) -0.005(5) 0.014(4) -0.012(5)
C44 0.039(6) 0.062(8) 0.042(6) -0.013(6) -0.004(5) 0.000(5)
C56 0.034(5) 0.044(6) 0.044(6) -0.014(5) 0.018(5) -0.002(5)
C201 0.047(7) 0.067(8) 0.050(7) 0.001(7) -0.002(6) 0.015(6)
C45 0.042(6) 0.051(7) 0.033(6) 0.006(5) 0.001(5) 0.018(5)
C11 0.042(6) 0.034(5) 0.038(6) -0.005(5) 0.002(5) 0.009(5)
C29 0.040(6) 0.046(7) 0.046(6) -0.005(5) 0.015(5) 0.009(5)
C200 0.037(6) 0.072(9) 0.066(8) -0.024(7) -0.001(6) 0.004(6)
C25 0.048(7) 0.066(8) 0.042(6) 0.006(6) 0.004(5) -0.023(6)
C100 0.082(4) 0.083(4) 0.082(4) 0.0003(10) 0.0187(14) 0.0001(10)
C204 0.059(8) 0.085(10) 0.042(7) 0.005(7) 0.008(6) 0.013(8)
C43 0.056(7) 0.030(5) 0.033(6) 0.003(4) -0.005(5) -0.007(5)
C203 0.049(7) 0.073(9) 0.069(9) -0.021(8) -0.001(7) 0.009(7)
C205 0.068(9) 0.086(10) 0.058(9) -0.005(8) 0.015(7) -0.002(8)
C31 0.092(11) 0.048(7) 0.094(11) 0.021(7) 0.050(9) 0.033(7)
C202 0.051(7) 0.083(10) 0.068(9) -0.004(8) 0.008(7) -0.006(7)
C30 0.067(9) 0.086(10) 0.072(9) 0.016(8) 0.001(8) 0.030(8)
C32 0.112(12) 0.098(12) 0.076(10) 0.007(9) 0.046(9) 0.069(10)
C206 0.076(10) 0.090(11) 0.081(11) -0.009(9) 0.025(8) -0.009(8)
C103 0.113(6) 0.114(6) 0.113(6) -0.0003(10) 0.0255(17) 0.0000(10)
C102 0.109(6) 0.109(6) 0.109(6) -0.0002(10) 0.0245(17) -0.0001(10)
C105 0.089(5) 0.090(5) 0.089(5) 0.0000(10) 0.0200(15) 0.0003(10)
C101 0.139(8) 0.139(8) 0.139(8) -0.0001(10) 0.031(2) -0.0003(10)
C104 0.141(8) 0.141(8) 0.141(8) -0.0001(10) 0.032(2) 0.0000(10)
C106 0.195(12) 0.197(12) 0.195(12) 0.001(2) 0.044(3) 0.000(2)
C28 0.054(5) 0.055(5) 0.056(5) 0.001(2) 0.013(2) -0.002(2)
C26 0.068(6) 0.068(6) 0.068(6) 0.001(2) 0.016(2) -0.001(2)
C27 0.069(6) 0.069(6) 0.069(6) -0.001(2) 0.016(2) -0.002(2)
C26A 0.054(9) 0.054(9) 0.054(9) 0.000(2) 0.013(3) -0.001(2)
C28A 0.075(12) 0.076(12) 0.076(12) 0.000(2) 0.017(3) -0.001(2)
C27A 0.051(9) 0.050(9) 0.051(9) 0.000(2) 0.011(3) 0.000(2)

loop_
_atom_type_symbol
_atom_type_description
_atom_type_scat_dispersion_real
_atom_type_scat_dispersion_imag
_atom_type_scat_source
C C 0.0033 0.0016 'International Tables Vol C Tables 4.2.6.8 and 6.1.1.4'
H H 0.0000 0.0000 'International Tables Vol C Tables 4.2.6.8 and 6.1.1.4'
N N 0.0061 0.0033 'International Tables Vol C Tables 4.2.6.8 and 6.1.1.4'
Ni Ni 0.3393 1.1124 'International Tables Vol C Tables 4.2.6.8 and 6.1.1.4'
S S 0.1246 0.1234 'International Tables Vol C Tables 4.2.6.8 and 6.1.1.4'

loop_
_geom_angle_atom_site_label_1
_geom_angle_atom_site_label_2
_geom_angle_atom_site_label_3
_geom_angle
_geom_angle_site_symmetry_1
_geom_angle_site_symmetry_3
_geom_angle_publ_flag
N10 Ni1 S1 154.1(2) . . ?
N10 Ni1 C2 90.6(3) . . ?
N10 Ni1 C1 90.7(4) . . ?
C2 Ni1 S1 90.7(3) . . ?
C2 Ni1 C1 157.2(3) . . ?
C1 Ni1 S1 97.9(3) . . ?
C40 S1 Ni1 106.2(4) . . ?
N3 N5 C3 113.5(8) . . ?
N3 N5 C11 117.6(8) . . ?
C3 N5 C11 128.9(8) . . ?
C13 N10 Ni1 124.2(6) . . ?
C24 N10 Ni1 123.8(6) . . ?
C24 N10 C13 105.9(7) . . ?
C52 C51 H51 119.2 . . ?
C50 C51 H51 119.2 . . ?
C50 C51 C52 121.7(10) . . ?
N6 N4 N2 102.1(7) . . ?
N4 N2 C2 116.4(7) . . ?
N4 N2 C23 118.4(7) . . ?
C2 N2 C23 125.1(7) . . ?
N5 N3 N1 101.5(7) . . ?
N4 N6 C12 119.1(8) . . ?
N4 N6 C4 113.6(8) . . ?
C4 N6 C12 127.1(8) . . ?
N3 N1 C1 115.2(8) . . ?
N3 N1 C14 117.7(7) . . ?
C1 N1 C14 127.1(7) . . ?
N2 C2 Ni1 126.4(7) . . ?
N2 C2 C4 100.7(7) . . ?
C4 C2 Ni1 131.4(7) . . ?
N6 C12 H12A 109.6 . . ?
N6 C12 H12B 109.6 . . ?
N6 C12 C10 110.2(8) . . ?
H12A C12 H12B 108.1 . . ?
C10 C12 H12A 109.6 . . ?
C10 C12 H12B 109.6 . . ?
C48 C49 H49 120.1 . . ?
C48 C49 C50 119.8(10) . . ?
C50 C49 H49 120.1 . . ?
C49 C48 H48 118.9 . . ?
C49 C48 C47 122.1(10) . . ?
C47 C48 H48 118.9 . . ?
N1 C1 Ni1 125.6(7) . . ?
N1 C1 C3 101.4(7) . . ?
C3 C1 Ni1 131.9(7) . . ?
N10 C13 C18 111.2(8) . . ?
C14 C13 N10 129.1(9) . . ?
C14 C13 C18 119.6(8) . . ?
N10 C24 C19 114.3(8) . . ?
N10 C24 C23 128.4(8) . . ?
C23 C24 C19 117.3(8) . . ?
C58 C53 C40 118.2(8) . . ?
C54 C53 C58 117.4(10) . . ?
C54 C53 C40 124.3(8) . . ?
C48 C47 C52 117.4(8) . . ?
C48 C47 C40 119.6(8) . . ?
C52 C47 C40 122.8(8) . . ?
C13 C14 N1 116.3(8) . . ?
C13 C14 C15 120.0(9) . . ?
C15 C14 N1 123.7(9) . . ?
C51 C52 C47 120.5(9) . . ?
C51 C52 H52 119.8 . . ?
C47 C52 H52 119.8 . . ?
C53 C58 H58 119.2 . . ?
C57 C58 C53 121.5(10) . . ?
C57 C58 H58 119.2 . . ?
H7A C7 H7B 108.1 . . ?
C9 C7 H7A 109.5 . . ?
C9 C7 H7B 109.5 . . ?
C5 C7 H7A 109.5 . . ?
C5 C7 H7B 109.5 . . ?
C5 C7 C9 110.7(8) . . ?
C51 C50 C49 118.4(9) . . ?
C51 C50 H50 120.8 . . ?
C49 C50 H50 120.8 . . ?
N5 C3 C1 108.3(8) . . ?
N5 C3 C5 119.1(8) . . ?
C1 C3 C5 132.4(8) . . ?
C46 C41 C40 122.8(8) . . ?
C46 C41 C42 118.6(9) . . ?
C42 C41 C40 118.4(8) . . ?
C24 C19 C18 102.4(7) . . ?
C20 C19 C24 121.5(9) . . ?
C20 C19 C18 136.0(9) . . ?
C24 C23 N2 116.9(8) . . ?
C24 C23 C22 120.4(9) . . ?
C22 C23 N2 122.8(8) . . ?
C41 C46 H46 120.4 . . ?
C45 C46 C41 119.2(9) . . ?
C45 C46 H46 120.4 . . ?
C22 C21 C20 118.8(9) . . ?
C22 C21 C29 121.0(10) . . ?
C20 C21 C29 120.2(9) . . ?
C15 C16 C25 119.6(11) . . ?
C17 C16 C15 119.4(10) . . ?
C17 C16 C25 121.0(11) . . ?
C7 C9 H9A 109.2 . . ?
C7 C9 H9B 109.2 . . ?
C7 C9 C11 112.2(9) . . ?
H9A C9 H9B 107.9 . . ?
C11 C9 H9A 109.2 . . ?
C11 C9 H9B 109.2 . . ?
C23 C22 H22 119.3 . . ?
C21 C22 C23 121.4(9) . . ?
C21 C22 H22 119.3 . . ?
C19 C20 C21 120.6(9) . . ?
C19 C20 H20 119.7 . . ?
C21 C20 H20 119.7 . . ?
C14 C15 C16 121.7(10) . . ?
C14 C15 H15 119.1 . . ?
C16 C15 H15 119.1 . . ?
C53 C40 S1 113.8(6) . . ?
C53 C40 C41 106.6(8) . . ?
C47 C40 S1 107.7(6) . . ?
C47 C40 C53 109.6(8) . . ?
C47 C40 C41 113.9(7) . . ?
C41 C40 S1 105.4(6) . . ?
N6 C4 C2 107.2(8) . . ?
N6 C4 C6 119.2(8) . . ?
C2 C4 C6 133.5(8) . . ?
C4 C6 H6A 109.1 . . ?
C4 C6 H6B 109.1 . . ?
C4 C6 C8 112.3(8) . . ?
H6A C6 H6B 107.9 . . ?
C8 C6 H6A 109.1 . . ?
C8 C6 H6B 109.1 . . ?
C13 C18 C19 106.3(8) . . ?
C17 C18 C13 120.8(9) . . ?
C17 C18 C19 133.0(9) . . ?
C53 C54 H54 119.2 . . ?
C53 C54 C55 121.5(9) . . ?
C55 C54 H54 119.2 . . ?
C16 C17 C18 118.4(10) . . ?
C16 C17 H17 120.8 . . ?
C18 C17 H17 120.8 . . ?
C7 C5 H5A 109.0 . . ?
C7 C5 H5B 109.0 . . ?
C3 C5 C7 113.0(8) . . ?
C3 C5 H5A 109.0 . . ?
C3 C5 H5B 109.0 . . ?
H5A C5 H5B 107.8 . . ?
C54 C55 H55 119.7 . . ?
C56 C55 C54 120.6(10) . . ?
C56 C55 H55 119.7 . . ?
C12 C10 H10A 109.6 . . ?
C12 C10 H10B 109.6 . . ?
C12 C10 C8 110.1(8) . . ?
H10A C10 H10B 108.2 . . ?
C8 C10 H10A 109.6 . . ?
C8 C10 H10B 109.6 . . ?
C6 C8 H8A 109.1 . . ?
C6 C8 H8B 109.1 . . ?
C10 C8 C6 112.3(8) . . ?
C10 C8 H8A 109.1 . . ?
C10 C8 H8B 109.1 . . ?
H8A C8 H8B 107.9 . . ?
C41 C42 H42 119.9 . . ?
C43 C42 C41 120.2(9) . . ?
C43 C42 H42 119.9 . . ?
C58 C57 H57 119.7 . . ?
C58 C57 C56 120.7(9) . . ?
C56 C57 H57 119.7 . . ?
C45 C44 H44 121.2 . . ?
C45 C44 C43 117.5(10) . . ?
C43 C44 H44 121.2 . . ?
C55 C56 C57 118.2(9) . . ?
C55 C56 H56 120.9 . . ?
C57 C56 H56 120.9 . . ?
C200 C201 H201 118.4 . . ?
C200 C201 C202 123.1(14) . . ?
C202 C201 H201 118.4 . . ?
C46 C45 H45 118.6 . . ?
C44 C45 C46 122.8(10) . . ?
C44 C45 H45 118.6 . . ?
N5 C11 C9 107.3(8) . . ?
N5 C11 H11A 110.2 . . ?
N5 C11 H11B 110.2 . . ?
C9 C11 H11A 110.2 . . ?
C9 C11 H11B 110.2 . . ?
H11A C11 H11B 108.5 . . ?
C21 C29 C31 113.3(9) . . ?
C21 C29 C30 109.0(10) . . ?
C30 C29 C31 107.0(11) . . ?
C32 C29 C21 110.9(9) . . ?
C32 C29 C31 105.8(11) . . ?
C32 C29 C30 110.9(12) . . ?
C201 C200 C205 118.7(12) . . ?
C201 C200 C206 123.0(13) . . ?
C205 C200 C206 118.3(14) . . ?
C16 C25 C28 111.3(12) . . ?
C16 C25 C26 108.4(11) . . ?
C16 C25 C28A 111.2(19) . . ?
C16 C25 C27A 111.0(15) . . ?
C26 C25 C28 103.8(13) . . ?
C27 C25 C16 112.5(13) . . ?
C27 C25 C28 109.7(13) . . ?
C27 C25 C26 110.8(15) . . ?
C26A C25 C16 114.3(18) . . ?
C26A C25 C28A 118(3) . . ?
C26A C25 C27A 108(2) . . ?
C28A C25 C27A 92(2) . . ?
C105 C100 C101 116.1(19) . . ?
C105 C100 C106 114.5(18) . . ?
C101 C100 C106 129.5(19) . . ?
C203 C204 H204 117.7 . . ?
C205 C204 H204 117.7 . . ?
C205 C204 C203 124.6(14) . . ?
C42 C43 C44 121.7(10) . . ?
C42 C43 H43 119.2 . . ?
C44 C43 H43 119.2 . . ?
C204 C203 H203 121.3 . . ?
C204 C203 C202 117.4(13) . . ?
C202 C203 H203 121.3 . . ?
C200 C205 H205 121.3 . . ?
C204 C205 C200 117.3(14) . . ?
C204 C205 H205 121.3 . . ?
C29 C31 H31A 109.5 . . ?
C29 C31 H31B 109.5 . . ?
C29 C31 H31C 109.5 . . ?
H31A C31 H31B 109.5 . . ?
H31A C31 H31C 109.5 . . ?
H31B C31 H31C 109.5 . . ?
C201 C202 C203 118.7(14) . . ?
C201 C202 H202 120.7 . . ?
C203 C202 H202 120.7 . . ?
C29 C30 H30A 109.5 . . ?
C29 C30 H30B 109.5 . . ?
C29 C30 H30C 109.5 . . ?
H30A C30 H30B 109.5 . . ?
H30A C30 H30C 109.5 . . ?
H30B C30 H30C 109.5 . . ?
C29 C32 H32A 109.5 . . ?
C29 C32 H32B 109.5 . . ?
C29 C32 H32C 109.5 . . ?
H32A C32 H32B 109.5 . . ?
H32A C32 H32C 109.5 . . ?
H32B C32 H32C 109.5 . . ?
C200 C206 H20A 109.5 . . ?
C200 C206 H20B 109.5 . . ?
C200 C206 H20C 109.5 . . ?
H20A C206 H20B 109.5 . . ?
H20A C206 H20C 109.5 . . ?
H20B C206 H20C 109.5 . . ?
C102 C103 H103 116.8 . . ?
C104 C103 H103 116.8 . . ?
C104 C103 C102 126(2) . . ?
C103 C102 H102 119.1 . . ?
C103 C102 C101 122(2) . . ?
C101 C102 H102 119.1 . . ?
C100 C105 H105 114.8 . . ?
C104 C105 C100 130(2) . . ?
C104 C105 H105 114.8 . . ?
C100 C101 C102 115(2) . . ?
C100 C101 H101 122.5 . . ?
C102 C101 H101 122.5 . . ?
C103 C104 C105 110(2) . . ?
C103 C104 H104 125.0 . . ?
C105 C104 H104 125.0 . . ?
C100 C106 H10C 109.5 . . ?
C100 C106 H10D 109.5 . . ?
C100 C106 H10E 109.5 . . ?
H10C C106 H10D 109.5 . . ?
H10C C106 H10E 109.5 . . ?
H10D C106 H10E 109.5 . . ?
C25 C28 H28A 109.5 . . ?
C25 C28 H28B 109.5 . . ?
C25 C28 H28C 109.5 . . ?
H28A C28 H28B 109.5 . . ?
H28A C28 H28C 109.5 . . ?
H28B C28 H28C 109.5 . . ?
C25 C26 H26A 109.5 . . ?
C25 C26 H26B 109.5 . . ?
C25 C26 H26C 109.5 . . ?
H26A C26 H26B 109.5 . . ?
H26A C26 H26C 109.5 . . ?
H26B C26 H26C 109.5 . . ?
C25 C27 H27A 109.5 . . ?
C25 C27 H27B 109.5 . . ?
C25 C27 H27C 109.5 . . ?
H27A C27 H27B 109.5 . . ?
H27A C27 H27C 109.5 . . ?
H27B C27 H27C 109.5 . . ?
C25 C26A H26D 109.5 . . ?
C25 C26A H26E 109.5 . . ?
C25 C26A H26F 109.5 . . ?
H26D C26A H26E 109.5 . . ?
H26D C26A H26F 109.5 . . ?
H26E C26A H26F 109.5 . . ?
C25 C28A H28D 109.5 . . ?
C25 C28A H28E 109.5 . . ?
C25 C28A H28F 109.5 . . ?
H28D C28A H28E 109.5 . . ?
H28D C28A H28F 109.5 . . ?
H28E C28A H28F 109.5 . . ?
C25 C27A H27D 109.5 . . ?
C25 C27A H27E 109.5 . . ?
C25 C27A H27F 109.5 . . ?
H27D C27A H27E 109.5 . . ?
H27D C27A H27F 109.5 . . ?
H27E C27A H27F 109.5 . . ?

loop_
_geom_bond_atom_site_label_1
_geom_bond_atom_site_label_2
_geom_bond_distance
_geom_bond_site_symmetry_2
_geom_bond_publ_flag
Ni1 S1 2.243(6) . ?
Ni1 N10 1.892(9) . ?
Ni1 C2 1.906(10) . ?
Ni1 C1 1.907(10) . ?
S1 C40 1.870(10) . ?
N5 N3 1.332(12) . ?
N5 C3 1.342(11) . ?
N5 C11 1.462(12) . ?
N10 C13 1.366(11) . ?
N10 C24 1.347(11) . ?
C51 H51 0.9500 . ?
C51 C52 1.387(13) . ?
C51 C50 1.345(15) . ?
N4 N2 1.343(10) . ?
N4 N6 1.319(11) . ?
N2 C2 1.365(11) . ?
N2 C23 1.419(12) . ?
N3 N1 1.356(10) . ?
N6 C12 1.450(12) . ?
N6 C4 1.351(11) . ?
N1 C1 1.382(11) . ?
N1 C14 1.404(12) . ?
C2 C4 1.418(13) . ?
C12 H12A 0.9900 . ?
C12 H12B 0.9900 . ?
C12 C10 1.502(13) . ?
C49 H49 0.9500 . ?
C49 C48 1.362(13) . ?
C49 C50 1.412(16) . ?
C48 H48 0.9500 . ?
C48 C47 1.381(13) . ?
C1 C3 1.385(13) . ?
C13 C14 1.366(13) . ?
C13 C18 1.420(13) . ?
C24 C19 1.422(13) . ?
C24 C23 1.379(13) . ?
C53 C58 1.385(13) . ?
C53 C40 1.547(13) . ?
C53 C54 1.378(13) . ?
C47 C52 1.390(13) . ?
C47 C40 1.507(13) . ?
C14 C15 1.373(13) . ?
C52 H52 0.9500 . ?
C58 H58 0.9500 . ?
C58 C57 1.365(15) . ?
C7 H7A 0.9900 . ?
C7 H7B 0.9900 . ?
C7 C9 1.512(13) . ?
C7 C5 1.512(13) . ?
C50 H50 0.9500 . ?
C3 C5 1.508(13) . ?
C41 C46 1.380(13) . ?
C41 C40 1.559(13) . ?
C41 C42 1.384(13) . ?
C19 C20 1.354(13) . ?
C19 C18 1.464(13) . ?
C23 C22 1.397(13) . ?
C46 H46 0.9500 . ?
C46 C45 1.379(14) . ?
C21 C22 1.365(14) . ?
C21 C20 1.390(15) . ?
C21 C29 1.525(14) . ?
C16 C15 1.404(15) . ?
C16 C17 1.398(16) . ?
C16 C25 1.533(15) . ?
C9 H9A 0.9900 . ?
C9 H9B 0.9900 . ?
C9 C11 1.521(15) . ?
C22 H22 0.9500 . ?
C20 H20 0.9500 . ?
C15 H15 0.9500 . ?
C4 C6 1.491(13) . ?
C6 H6A 0.9900 . ?
C6 H6B 0.9900 . ?
C6 C8 1.519(13) . ?
C18 C17 1.402(14) . ?
C54 H54 0.9500 . ?
C54 C55 1.386(14) . ?
C17 H17 0.9500 . ?
C5 H5A 0.9900 . ?
C5 H5B 0.9900 . ?
C55 H55 0.9500 . ?
C55 C56 1.366(14) . ?
C10 H10A 0.9900 . ?
C10 H10B 0.9900 . ?
C10 C8 1.510(14) . ?
C8 H8A 0.9900 . ?
C8 H8B 0.9900 . ?
C42 H42 0.9500 . ?
C42 C43 1.371(14) . ?
C57 H57 0.9500 . ?
C57 C56 1.398(15) . ?
C44 H44 0.9500 . ?
C44 C45 1.355(16) . ?
C44 C43 1.371(15) . ?
C56 H56 0.9500 . ?
C201 H201 0.9500 . ?
C201 C200 1.335(18) . ?
C201 C202 1.363(17) . ?
C45 H45 0.9500 . ?
C11 H11A 0.9900 . ?
C11 H11B 0.9900 . ?
C29 C31 1.551(17) . ?
C29 C30 1.530(16) . ?
C29 C32 1.511(17) . ?
C200 C205 1.433(19) . ?
C200 C206 1.497(18) . ?
C25 C28 1.57(2) . ?
C25 C26 1.53(2) . ?
C25 C27 1.44(2) . ?
C25 C26A 1.37(4) . ?
C25 C28A 1.54(4) . ?
C25 C27A 1.69(4) . ?
C100 C105 1.367(10) . ?
C100 C101 1.371(17) . ?
C100 C106 1.44(3) . ?
C204 H204 0.9500 . ?
C204 C203 1.357(19) . ?
C204 C205 1.339(18) . ?
C43 H43 0.9500 . ?
C203 H203 0.9500 . ?
C203 C202 1.411(19) . ?
C205 H205 0.9500 . ?
C31 H31A 0.9800 . ?
C31 H31B 0.9800 . ?
C31 H31C 0.9800 . ?
C202 H202 0.9500 . ?
C30 H30A 0.9800 . ?
C30 H30B 0.9800 . ?
C30 H30C 0.9800 . ?
C32 H32A 0.9800 . ?
C32 H32B 0.9800 . ?
C32 H32C 0.9800 . ?
C206 H20A 0.9800 . ?
C206 H20B 0.9800 . ?
C206 H20C 0.9800 . ?
C103 H103 0.9500 . ?
C103 C102 1.323(17) . ?
C103 C104 1.31(3) . ?
C102 H102 0.9500 . ?
C102 C101 1.40(3) . ?
C105 H105 0.9500 . ?
C105 C104 1.338(17) . ?
C101 H101 0.9500 . ?
C104 H104 0.9500 . ?
C106 H10C 0.9800 . ?
C106 H10D 0.9800 . ?
C106 H10E 0.9800 . ?
C28 H28A 0.9800 . ?
C28 H28B 0.9800 . ?
C28 H28C 0.9800 . ?
C26 H26A 0.9800 . ?
C26 H26B 0.9800 . ?
C26 H26C 0.9800 . ?
C27 H27A 0.9800 . ?
C27 H27B 0.9800 . ?
C27 H27C 0.9800 . ?
C26A H26D 0.9800 . ?
C26A H26E 0.9800 . ?
C26A H26F 0.9800 . ?
C28A H28D 0.9800 . ?
C28A H28E 0.9800 . ?
C28A H28F 0.9800 . ?
C27A H27D 0.9800 . ?
C27A H27E 0.9800 . ?
C27A H27F 0.9800 . ?

loop_
_geom_torsion_atom_site_label_1
_geom_torsion_atom_site_label_2
_geom_torsion_atom_site_label_3
_geom_torsion_atom_site_label_4
_geom_torsion
_geom_torsion_site_symmetry_1
_geom_torsion_site_symmetry_2
_geom_torsion_site_symmetry_3
_geom_torsion_site_symmetry_4
_geom_torsion_publ_flag
Ni1 S1 C40 C53 -55.4(7) . . . . ?
Ni1 S1 C40 C47 66.3(6) . . . . ?
Ni1 S1 C40 C41 -171.8(5) . . . . ?
Ni1 N10 C13 C14 -23.9(14) . . . . ?
Ni1 N10 C13 C18 153.1(6) . . . . ?
Ni1 N10 C24 C19 -153.6(6) . . . . ?
Ni1 N10 C24 C23 25.4(13) . . . . ?
Ni1 C2 C4 N6 165.2(6) . . . . ?
Ni1 C2 C4 C6 -19.1(14) . . . . ?
Ni1 C1 C3 N5 -168.7(6) . . . . ?
Ni1 C1 C3 C5 6.8(14) . . . . ?
S1 Ni1 N10 C13 -83.9(9) . . . . ?
S1 Ni1 N10 C24 64.7(9) . . . . ?
N5 N3 N1 C1 -0.5(9) . . . . ?
N5 N3 N1 C14 178.2(7) . . . . ?
N5 C3 C5 C7 -15.4(12) . . . . ?
N10 C13 C14 N1 -2.2(14) . . . . ?
N10 C13 C14 C15 178.3(9) . . . . ?
N10 C13 C18 C19 0.6(10) . . . . ?
N10 C13 C18 C17 -179.7(8) . . . . ?
N10 C24 C19 C20 176.3(8) . . . . ?
N10 C24 C19 C18 0.6(10) . . . . ?
N10 C24 C23 N2 3.8(14) . . . . ?
N10 C24 C23 C22 -176.5(9) . . . . ?
N4 N2 C2 Ni1 -165.9(6) . . . . ?
N4 N2 C2 C4 1.8(9) . . . . ?
N4 N2 C23 C24 154.0(8) . . . . ?
N4 N2 C23 C22 -25.7(12) . . . . ?
N4 N6 C12 C10 160.6(8) . . . . ?
N4 N6 C4 C2 1.1(10) . . . . ?
N4 N6 C4 C6 -175.4(8) . . . . ?
N2 N4 N6 C12 174.5(7) . . . . ?
N2 N4 N6 C4 0.0(9) . . . . ?
N2 C2 C4 N6 -1.6(8) . . . . ?
N2 C2 C4 C6 174.1(9) . . . . ?
N2 C23 C22 C21 178.3(9) . . . . ?
N3 N5 C3 C1 0.2(10) . . . . ?
N3 N5 C3 C5 -176.0(8) . . . . ?
N3 N5 C11 C9 159.6(8) . . . . ?
N3 N1 C1 Ni1 169.9(6) . . . . ?
N3 N1 C1 C3 0.7(9) . . . . ?
N3 N1 C14 C13 -159.3(8) . . . . ?
N3 N1 C14 C15 20.1(12) . . . . ?
N6 N4 N2 C2 -1.2(9) . . . . ?
N6 N4 N2 C23 -178.2(7) . . . . ?
N6 C12 C10 C8 48.6(11) . . . . ?
N6 C4 C6 C8 -18.9(12) . . . . ?
N1 C1 C3 N5 -0.5(8) . . . . ?
N1 C1 C3 C5 175.0(9) . . . . ?
N1 C14 C15 C16 -178.8(9) . . . . ?
C2 Ni1 N10 C13 -176.9(7) . . . . ?
C2 Ni1 N10 C24 -28.2(7) . . . . ?
C2 N2 C23 C24 -22.7(13) . . . . ?
C2 N2 C23 C22 157.6(9) . . . . ?
C2 C4 C6 C8 165.8(9) . . . . ?
C12 N6 C4 C2 -172.9(8) . . . . ?
C12 N6 C4 C6 10.6(13) . . . . ?
C12 C10 C8 C6 -60.6(11) . . . . ?
C49 C48 C47 C52 -3.5(13) . . . . ?
C49 C48 C47 C40 -179.5(8) . . . . ?
C48 C49 C50 C51 1.6(14) . . . . ?
C48 C47 C52 C51 2.4(12) . . . . ?
C48 C47 C40 S1 69.0(9) . . . . ?
C48 C47 C40 C53 -166.8(7) . . . . ?
C48 C47 C40 C41 -47.5(11) . . . . ?
C1 Ni1 N10 C13 25.9(8) . . . . ?
C1 Ni1 N10 C24 174.6(7) . . . . ?
C1 N1 C14 C13 19.3(12) . . . . ?
C1 N1 C14 C15 -161.2(8) . . . . ?
C1 C3 C5 C7 169.5(9) . . . . ?
C13 N10 C24 C19 -0.2(10) . . . . ?
C13 N10 C24 C23 178.8(9) . . . . ?
C13 C14 C15 C16 0.6(14) . . . . ?
C13 C18 C17 C16 1.1(14) . . . . ?
C24 N10 C13 C14 -177.2(9) . . . . ?
C24 N10 C13 C18 -0.2(10) . . . . ?
C24 C19 C20 C21 1.9(14) . . . . ?
C24 C19 C18 C13 -0.6(10) . . . . ?
C24 C19 C18 C17 179.7(10) . . . . ?
C24 C23 C22 C21 -1.4(14) . . . . ?
C53 C58 C57 C56 0.2(16) . . . . ?
C53 C54 C55 C56 2.8(15) . . . . ?
C14 N1 C1 Ni1 -8.8(11) . . . . ?
C14 N1 C1 C3 -178.0(8) . . . . ?
C14 C13 C18 C19 177.8(8) . . . . ?
C14 C13 C18 C17 -2.5(14) . . . . ?
C52 C51 C50 C49 -2.6(15) . . . . ?
C52 C47 C40 S1 -106.8(8) . . . . ?
C52 C47 C40 C53 17.4(11) . . . . ?
C52 C47 C40 C41 136.7(8) . . . . ?
C58 C53 C40 S1 -170.8(7) . . . . ?
C58 C53 C40 C47 68.6(11) . . . . ?
C58 C53 C40 C41 -55.1(11) . . . . ?
C58 C53 C54 C55 -2.7(14) . . . . ?
C58 C57 C56 C55 -0.1(15) . . . . ?
C7 C9 C11 N5 48.9(10) . . . . ?
C50 C51 C52 C47 0.6(14) . . . . ?
C50 C49 C48 C47 1.5(13) . . . . ?
C3 N5 N3 N1 0.2(9) . . . . ?
C3 N5 C11 C9 -21.9(13) . . . . ?
C41 C46 C45 C44 2.0(16) . . . . ?
C41 C42 C43 C44 -0.9(18) . . . . ?
C19 C24 C23 N2 -177.1(8) . . . . ?
C19 C24 C23 C22 2.6(13) . . . . ?
C19 C18 C17 C16 -179.4(10) . . . . ?
C23 N2 C2 Ni1 10.9(12) . . . . ?
C23 N2 C2 C4 178.6(8) . . . . ?
C23 C24 C19 C20 -2.9(13) . . . . ?
C23 C24 C19 C18 -178.6(8) . . . . ?
C46 C41 C40 S1 -131.7(8) . . . . ?
C46 C41 C40 C53 107.1(10) . . . . ?
C46 C41 C40 C47 -13.8(13) . . . . ?
C46 C41 C42 C43 3.6(16) . . . . ?
C9 C7 C5 C3 42.7(12) . . . . ?
C22 C21 C20 C19 -0.7(14) . . . . ?
C22 C21 C29 C31 4.2(14) . . . . ?
C22 C21 C29 C30 123.2(11) . . . . ?
C22 C21 C29 C32 -114.5(13) . . . . ?
C20 C19 C18 C13 -175.4(10) . . . . ?
C20 C19 C18 C17 5.0(19) . . . . ?
C20 C21 C22 C23 0.4(14) . . . . ?
C20 C21 C29 C31 -176.1(10) . . . . ?
C20 C21 C29 C30 -57.1(14) . . . . ?
C20 C21 C29 C32 65.2(14) . . . . ?
C15 C16 C17 C18 1.2(14) . . . . ?
C15 C16 C25 C28 172.2(11) . . . . ?
C15 C16 C25 C26 58.7(15) . . . . ?
C15 C16 C25 C27 -64.2(16) . . . . ?
C15 C16 C25 C26A 105(2) . . . . ?
C15 C16 C25 C28A -118(2) . . . . ?
C15 C16 C25 C27A -17.2(18) . . . . ?
C40 C53 C58 C57 -176.8(9) . . . . ?
C40 C53 C54 C55 175.2(9) . . . . ?
C40 C47 C52 C51 178.3(8) . . . . ?
C40 C41 C46 C45 -178.4(9) . . . . ?
C40 C41 C42 C43 178.1(10) . . . . ?
C4 N6 C12 C10 -25.7(13) . . . . ?
C4 C6 C8 C10 44.1(11) . . . . ?
C18 C13 C14 N1 -178.9(8) . . . . ?
C18 C13 C14 C15 1.6(14) . . . . ?
C18 C19 C20 C21 175.9(10) . . . . ?
C54 C53 C58 C57 1.2(14) . . . . ?
C54 C53 C40 S1 11.3(12) . . . . ?
C54 C53 C40 C47 -109.4(10) . . . . ?
C54 C53 C40 C41 127.0(9) . . . . ?
C54 C55 C56 C57 -1.3(15) . . . . ?
C17 C16 C15 C14 -2.0(15) . . . . ?
C17 C16 C25 C28 -6.0(15) . . . . ?
C17 C16 C25 C26 -119.5(13) . . . . ?
C17 C16 C25 C27 117.6(14) . . . . ?
C17 C16 C25 C26A -73(2) . . . . ?
C17 C16 C25 C28A 64(2) . . . . ?
C17 C16 C25 C27A 164.6(15) . . . . ?
C5 C7 C9 C11 -62.3(11) . . . . ?
C42 C41 C46 C45 -4.1(15) . . . . ?
C42 C41 C40 S1 54.1(10) . . . . ?
C42 C41 C40 C53 -67.2(11) . . . . ?
C42 C41 C40 C47 171.9(9) . . . . ?
C201 C200 C205 C204 0(2) . . . . ?
C45 C44 C43 C42 -1.3(18) . . . . ?
C11 N5 N3 N1 178.9(7) . . . . ?
C11 N5 C3 C1 -178.3(8) . . . . ?
C11 N5 C3 C5 5.4(13) . . . . ?
C29 C21 C22 C23 -179.9(9) . . . . ?
C29 C21 C20 C19 179.6(9) . . . . ?
C200 C201 C202 C203 2.1(19) . . . . ?
C25 C16 C15 C14 179.8(9) . . . . ?
C25 C16 C17 C18 179.3(9) . . . . ?
C100 C105 C104 C103 6(3) . . . . ?
C204 C203 C202 C201 -1.0(19) . . . . ?
C43 C44 C45 C46 0.8(17) . . . . ?
C203 C204 C205 C200 1(2) . . . . ?
C205 C204 C203 C202 0(2) . . . . ?
C202 C201 C200 C205 -1.8(19) . . . . ?
C202 C201 C200 C206 179.1(12) . . . . ?
C206 C200 C205 C204 179.5(12) . . . . ?
C103 C102 C101 C100 1(3) . . . . ?
C102 C103 C104 C105 -6(3) . . . . ?
C105 C100 C101 C102 -2(3) . . . . ?
C101 C100 C105 C104 -2(3) . . . . ?
C104 C103 C102 C101 3(4) . . . . ?
C106 C100 C105 C104 177(2) . . . . ?
C106 C100 C101 C102 179(2) . . . . ?

loop_
_twin_individual_id
_twin_individual_mass_fraction_refined
1 0.5662(19)
2 0.4338(19)
